data_2227600
loop_
_publ_author_name
'Arman, Hadi D.'
'Miller, Tyler'
'Poplaukhin, Pavel'
'Tiekink, Edward R. T.'

_publ_section_title
;
 2,2'-(Disulfanediyl)dibenzoic
 acid--<i>N</i>,<i>N</i>'-bis(3-pyridylmethyl)ethanediamide (1/1)
;
_journal_coeditor_code HG2712
_journal_issue 10
_journal_name_full 'Acta Crystallographica Section E'
_journal_page_first o2590
_journal_page_last o2591
_journal_paper_doi 10.1107/S1600536810036494
_journal_volume 66
_journal_year 2010
_chemical_formula_iupac 'C14 H14 N4 O2, C14 H10 O4 S2'
_chemical_formula_moiety 'C14 H14 N4 O2, C14 H10 O4 S2'
_chemical_formula_sum 'C28 H24 N4 O6 S2'
_chemical_formula_weight 576.63
_chemical_name_systematic
;
2,2'-(disulfanediyl)dibenzoic
acid--<i>N</i>,<i>N</i>'-bis(3-pyridylmethyl)ethanediamide (1/1)
;
_space_group_IT_number 2
_symmetry_cell_setting triclinic
_symmetry_space_group_name_Hall '-P 1'
_symmetry_space_group_name_H-M 'P -1'
_atom_sites_solution_hydrogens geom
_atom_sites_solution_primary direct
_atom_sites_solution_secondary difmap
_cell_angle_alpha 86.910(16)
_cell_angle_beta 78.052(15)
_cell_angle_gamma 69.554(10)
_cell_formula_units_Z 2
_cell_length_a 10.015(3)
_cell_length_b 10.310(3)
_cell_length_c 14.795(4)
_cell_measurement_reflns_used 5721
_cell_measurement_temperature 98(2)
_cell_measurement_theta_max 40.6
_cell_measurement_theta_min 2.2
_cell_volume 1400.1(7)
_computing_cell_refinement 'CrystalClear (Molecular Structure Corporation & Rigaku, 2005)'
_computing_data_collection 'CrystalClear (Molecular Structure Corporation & Rigaku, 2005)'
_computing_data_reduction 'CrystalClear (Molecular Structure Corporation & Rigaku, 2005)'
_computing_molecular_graphics 'ORTEPII (Johnson, 1976) and DIAMOND (Brandenburg, 2006)'
_computing_publication_material 'publCIF (Westrip, 2010)'
_computing_structure_refinement 'SHELXL97 (Sheldrick, 2008)'
_computing_structure_solution 'SHELXS97 (Sheldrick, 2008)'
_diffrn_ambient_temperature 98(2)
_diffrn_measured_fraction_theta_full 0.991
_diffrn_measured_fraction_theta_max 0.991
_diffrn_measurement_device_type 'Rigaku AFC12\K/SATURN724'
_diffrn_measurement_method \w
_diffrn_radiation_monochromator graphite
_diffrn_radiation_source 'fine-focus sealed tube'
_diffrn_radiation_type MoK\a
_diffrn_radiation_wavelength 0.71069
_diffrn_reflns_av_R_equivalents 0.031
_diffrn_reflns_av_sigmaI/netI 0.045
_diffrn_reflns_limit_h_max 13
_diffrn_reflns_limit_h_min -10
_diffrn_reflns_limit_k_max 13
_diffrn_reflns_limit_k_min -12
_diffrn_reflns_limit_l_max 19
_diffrn_reflns_limit_l_min -18
_diffrn_reflns_number 10806
_diffrn_reflns_theta_full 27.5
_diffrn_reflns_theta_max 27.5
_diffrn_reflns_theta_min 2.2
_diffrn_standards_decay_% '< 1'
_diffrn_standards_interval_count 0
_diffrn_standards_number 0
_exptl_absorpt_coefficient_mu 0.239
_exptl_absorpt_correction_T_max 1.000
_exptl_absorpt_correction_T_min 0.755
_exptl_absorpt_correction_type multi-scan
_exptl_absorpt_process_details '(ABSCOR; Higashi, 1995)'
_exptl_crystal_colour colourless
_exptl_crystal_density_diffrn 1.368
_exptl_crystal_density_method 'not measured'
_exptl_crystal_description block
_exptl_crystal_F_000 600
_exptl_crystal_size_max 0.50
_exptl_crystal_size_mid 0.19
_exptl_crystal_size_min 0.10
_refine_diff_density_max 0.36
_refine_diff_density_min -0.41
_refine_ls_extinction_method none
_refine_ls_goodness_of_fit_ref 1.09
_refine_ls_hydrogen_treatment mixed
_refine_ls_matrix_type full
_refine_ls_number_parameters 373
_refine_ls_number_reflns 6365
_refine_ls_number_restraints 4
_refine_ls_restrained_S_all 1.09
_refine_ls_R_factor_all 0.059
_refine_ls_R_factor_gt 0.051
_refine_ls_shift/su_max 0.001
_refine_ls_shift/su_max_lt 0.001
_refine_ls_shift/su_mean 0.000
_refine_ls_structure_factor_coef Fsqd
_refine_ls_weighting_details 'calc w=1/[\s^2^(Fo^2^)+(0.0472P)^2^+0.7689P] where P=(Fo^2^+2Fc^2^)/3'
_refine_ls_weighting_scheme calc
_refine_ls_wR_factor_gt 0.114
_refine_ls_wR_factor_ref 0.120
_reflns_number_gt 5644
_reflns_number_total 6365
_reflns_threshold_expression I>2\s(I)
_cod_data_source_file hg2712.cif
_cod_data_source_block I
_cod_database_code 2227600
_cod_database_fobs_code 2227600

loop_
_symmetry_equiv_pos_as_xyz
'x, y, z'
'-x, -y, -z'

loop_
_atom_site_type_symbol
_atom_site_label
_atom_site_fract_x
_atom_site_fract_y
_atom_site_fract_z
_atom_site_U_iso_or_equiv
_atom_site_adp_type
_atom_site_calc_flag
_atom_site_refinement_flags
_atom_site_occupancy
_atom_site_disorder_assembly
_atom_site_disorder_group
S S1 0.95625(5) 0.47011(5) 0.27148(3) 0.02334(12) Uani d . 1 . .
S S2 0.77520(5) 0.41447(5) 0.31055(3) 0.02470(12) Uani d . 1 . .
O O1 0.57298(14) 0.09350(15) 0.05444(10) 0.0277(3) Uani d . 1 . .
O O2 0.92729(14) -0.08648(15) -0.06739(10) 0.0274(3) Uani d . 1 . .
O O3 1.18914(15) 0.52923(14) 0.18911(10) 0.0261(3) Uani d . 1 . .
O O4 1.20535(15) 0.73668(15) 0.14860(11) 0.0292(3) Uani d D 1 . .
H H1o 1.2938(7) 0.688(2) 0.1330(18) 0.044 Uiso d D 1 . .
O O5 0.57421(16) 0.29499(15) 0.34728(10) 0.0274(3) Uani d . 1 . .
O O6 0.49044(17) 0.21673(18) 0.48313(10) 0.0324(4) Uani d D 1 . .
H H2o 0.437(2) 0.194(3) 0.4549(17) 0.049 Uiso d D 1 . .
N N1 0.48914(18) 0.59287(18) 0.10362(12) 0.0262(4) Uani d . 1 . .
N N2 0.78541(17) 0.12250(17) 0.06156(11) 0.0222(3) Uani d D 1 . .
H H1n 0.8801(4) 0.093(2) 0.0407(14) 0.027 Uiso d D 1 . .
N N3 0.70914(17) -0.09173(17) -0.08631(12) 0.0231(3) Uani d D 1 . .
H H2n 0.6141(4) -0.064(2) -0.0674(15) 0.028 Uiso d D 1 . .
N N4 0.67717(19) -0.14651(19) -0.39347(12) 0.0283(4) Uani d . 1 . .
C C1 0.6801(2) 0.3730(2) 0.10738(13) 0.0212(4) Uani d . 1 . .
C C2 0.5347(2) 0.4577(2) 0.12348(13) 0.0233(4) Uani d . 1 . .
H H2 0.4635 0.4178 0.1500 0.028 Uiso calc R 1 . .
C C3 0.5902(2) 0.6486(2) 0.06698(16) 0.0332(5) Uani d . 1 . .
H H3 0.5598 0.7446 0.0540 0.040 Uiso calc R 1 . .
C C4 0.7377(2) 0.5712(3) 0.04726(17) 0.0363(5) Uani d . 1 . .
H H4 0.8066 0.6133 0.0200 0.044 Uiso calc R 1 . .
C C5 0.7829(2) 0.4320(2) 0.06776(15) 0.0293(4) Uani d . 1 . .
H H5 0.8834 0.3773 0.0548 0.035 Uiso calc R 1 . .
C C6 0.7231(2) 0.2239(2) 0.13762(13) 0.0222(4) Uani d . 1 . .
H H6A 0.7947 0.2082 0.1778 0.027 Uiso calc R 1 . .
H H6B 0.6360 0.2085 0.1750 0.027 Uiso calc R 1 . .
C C7 0.7054(2) 0.06452(19) 0.02830(13) 0.0209(4) Uani d . 1 . .
C C8 0.7929(2) -0.0458(2) -0.04751(13) 0.0225(4) Uani d . 1 . .
C C9 0.7676(2) -0.2038(2) -0.15588(14) 0.0249(4) Uani d . 1 . .
H H9A 0.7105 -0.2664 -0.1422 0.030 Uiso calc R 1 . .
H H9B 0.8694 -0.2581 -0.1517 0.030 Uiso calc R 1 . .
C C10 0.7639(2) -0.1524(2) -0.25316(14) 0.0253(4) Uani d . 1 . .
C C11 0.6821(2) -0.1873(2) -0.30620(14) 0.0253(4) Uani d . 1 . .
H H11 0.6266 -0.2430 -0.2794 0.030 Uiso calc R 1 . .
C C12 0.7536(3) -0.0680(3) -0.43111(17) 0.0391(5) Uani d . 1 . .
H H12 0.7508 -0.0393 -0.4930 0.047 Uiso calc R 1 . .
C C13 0.8371(4) -0.0266(4) -0.3833(2) 0.0588(8) Uani d . 1 . .
H H13 0.8907 0.0300 -0.4115 0.071 Uiso calc R 1 . .
C C14 0.8410(3) -0.0696(3) -0.29329(19) 0.0517(7) Uani d . 1 . .
H H14 0.8972 -0.0418 -0.2590 0.062 Uiso calc R 1 . .
C C15 0.9789(2) 0.7291(2) 0.23181(13) 0.0219(4) Uani d . 1 . .
C C16 0.8894(2) 0.65541(19) 0.27535(13) 0.0220(4) Uani d . 1 . .
C C17 0.7493(2) 0.7285(2) 0.32319(14) 0.0269(4) Uani d . 1 . .
H H17 0.6887 0.6794 0.3536 0.032 Uiso calc R 1 . .
C C18 0.6974(2) 0.8720(2) 0.32683(16) 0.0321(5) Uani d . 1 . .
H H18 0.6020 0.9204 0.3601 0.039 Uiso calc R 1 . .
C C19 0.7833(2) 0.9455(2) 0.28253(16) 0.0327(5) Uani d . 1 . .
H H19 0.7472 1.0438 0.2850 0.039 Uiso calc R 1 . .
C C20 0.9230(2) 0.8740(2) 0.23438(14) 0.0273(4) Uani d . 1 . .
H H20 0.9814 0.9243 0.2027 0.033 Uiso calc R 1 . .
C C21 1.1338(2) 0.6551(2) 0.18689(13) 0.0221(4) Uani d . 1 . .
C C22 0.7479(2) 0.40288(19) 0.43378(13) 0.0220(4) Uani d . 1 . .
C C23 0.6509(2) 0.3389(2) 0.48074(13) 0.0223(4) Uani d . 1 . .
C C24 0.6283(2) 0.3319(2) 0.57712(14) 0.0279(4) Uani d . 1 . .
H H24 0.5644 0.2871 0.6089 0.033 Uiso calc R 1 . .
C C25 0.6978(2) 0.3893(2) 0.62702(15) 0.0315(5) Uani d . 1 . .
H H25 0.6802 0.3855 0.6925 0.038 Uiso calc R 1 . .
C C26 0.7928(2) 0.4519(2) 0.58043(15) 0.0293(4) Uani d . 1 . .
H H26 0.8411 0.4909 0.6142 0.035 Uiso calc R 1 . .
C C27 0.8185(2) 0.4583(2) 0.48487(15) 0.0274(4) Uani d . 1 . .
H H27 0.8849 0.5009 0.4538 0.033 Uiso calc R 1 . .
C C28 0.5689(2) 0.2819(2) 0.43016(14) 0.0230(4) Uani d . 1 . .

loop_
_atom_site_aniso_label
_atom_site_aniso_U_11
_atom_site_aniso_U_22
_atom_site_aniso_U_33
_atom_site_aniso_U_12
_atom_site_aniso_U_13
_atom_site_aniso_U_23
S1 0.0235(2) 0.0226(2) 0.0238(3) -0.00938(18) -0.00082(18) -0.00458(17)
S2 0.0287(3) 0.0311(3) 0.0190(2) -0.0164(2) -0.00315(19) -0.00354(18)
O1 0.0151(6) 0.0334(8) 0.0350(8) -0.0080(6) -0.0035(6) -0.0117(6)
O2 0.0158(6) 0.0346(8) 0.0316(8) -0.0075(6) -0.0036(6) -0.0119(6)
O3 0.0243(7) 0.0246(7) 0.0284(8) -0.0087(6) -0.0019(6) -0.0029(6)
O4 0.0231(7) 0.0279(8) 0.0345(8) -0.0095(6) -0.0013(6) 0.0058(6)
O5 0.0319(7) 0.0352(8) 0.0198(7) -0.0171(6) -0.0054(6) -0.0021(6)
O6 0.0339(8) 0.0519(10) 0.0230(8) -0.0280(8) -0.0084(6) 0.0042(7)
N1 0.0260(8) 0.0275(9) 0.0246(9) -0.0091(7) -0.0045(7) 0.0016(7)
N2 0.0174(7) 0.0259(8) 0.0224(8) -0.0060(6) -0.0026(6) -0.0078(6)
N3 0.0165(7) 0.0258(8) 0.0271(9) -0.0065(6) -0.0036(6) -0.0092(7)
N4 0.0274(9) 0.0337(9) 0.0264(9) -0.0136(7) -0.0053(7) -0.0017(7)
C1 0.0234(9) 0.0260(9) 0.0156(9) -0.0097(8) -0.0041(7) -0.0029(7)
C2 0.0229(9) 0.0274(10) 0.0206(10) -0.0106(8) -0.0030(7) -0.0009(7)
C3 0.0323(11) 0.0325(11) 0.0360(12) -0.0133(9) -0.0082(9) 0.0091(9)
C4 0.0283(11) 0.0410(13) 0.0415(13) -0.0176(10) -0.0044(9) 0.0127(10)
C5 0.0221(9) 0.0364(11) 0.0295(11) -0.0105(8) -0.0059(8) 0.0048(9)
C6 0.0227(9) 0.0259(9) 0.0186(9) -0.0086(7) -0.0038(7) -0.0046(7)
C7 0.0183(8) 0.0229(9) 0.0232(10) -0.0078(7) -0.0063(7) -0.0020(7)
C8 0.0198(9) 0.0254(9) 0.0229(10) -0.0074(7) -0.0047(7) -0.0035(7)
C9 0.0245(9) 0.0247(9) 0.0262(10) -0.0069(8) -0.0069(8) -0.0085(8)
C10 0.0244(9) 0.0281(10) 0.0241(10) -0.0097(8) -0.0037(8) -0.0069(8)
C11 0.0249(9) 0.0293(10) 0.0242(10) -0.0125(8) -0.0035(8) -0.0043(8)
C12 0.0478(14) 0.0460(14) 0.0329(13) -0.0273(12) -0.0095(10) 0.0035(10)
C13 0.082(2) 0.080(2) 0.0464(16) -0.0664(19) -0.0207(15) 0.0162(15)
C14 0.0701(19) 0.076(2) 0.0388(14) -0.0562(17) -0.0209(13) 0.0040(13)
C15 0.0218(9) 0.0252(9) 0.0187(9) -0.0076(7) -0.0046(7) -0.0005(7)
C16 0.0248(9) 0.0230(9) 0.0190(9) -0.0079(7) -0.0057(7) -0.0022(7)
C17 0.0247(10) 0.0277(10) 0.0264(11) -0.0080(8) -0.0027(8) -0.0001(8)
C18 0.0261(10) 0.0280(11) 0.0333(12) -0.0020(8) 0.0004(8) -0.0006(8)
C19 0.0372(12) 0.0220(10) 0.0323(12) -0.0042(9) -0.0034(9) 0.0013(8)
C20 0.0298(10) 0.0251(10) 0.0262(10) -0.0107(8) -0.0030(8) 0.0037(8)
C21 0.0232(9) 0.0276(10) 0.0175(9) -0.0108(8) -0.0044(7) -0.0003(7)
C22 0.0228(9) 0.0231(9) 0.0197(9) -0.0073(7) -0.0036(7) -0.0038(7)
C23 0.0207(9) 0.0256(9) 0.0212(10) -0.0073(7) -0.0062(7) -0.0015(7)
C24 0.0250(10) 0.0384(11) 0.0219(10) -0.0129(9) -0.0046(8) 0.0003(8)
C25 0.0325(11) 0.0457(13) 0.0180(10) -0.0143(10) -0.0069(8) -0.0015(9)
C26 0.0301(10) 0.0372(11) 0.0253(11) -0.0139(9) -0.0108(8) -0.0039(8)
C27 0.0272(10) 0.0312(10) 0.0277(11) -0.0126(8) -0.0086(8) -0.0030(8)
C28 0.0195(9) 0.0252(9) 0.0240(10) -0.0076(7) -0.0031(7) -0.0030(7)

loop_
_atom_type_symbol
_atom_type_description
_atom_type_scat_dispersion_real
_atom_type_scat_dispersion_imag
_atom_type_scat_source
C C 0.0033 0.0016 'International Tables Vol C Tables 4.2.6.8 and 6.1.1.4'
H H 0.0000 0.0000 'International Tables Vol C Tables 4.2.6.8 and 6.1.1.4'
N N 0.0061 0.0033 'International Tables Vol C Tables 4.2.6.8 and 6.1.1.4'
O O 0.0106 0.0060 'International Tables Vol C Tables 4.2.6.8 and 6.1.1.4'
S S 0.1246 0.1234 'International Tables Vol C Tables 4.2.6.8 and 6.1.1.4'

loop_
_geom_angle_atom_site_label_1
_geom_angle_atom_site_label_2
_geom_angle_atom_site_label_3
_geom_angle_site_symmetry_1
_geom_angle_site_symmetry_3
_geom_angle
_geom_angle_publ_flag
C16 S1 S2 . . 105.30(7) ?
C22 S2 S1 . . 105.35(7) ?
C21 O4 H1O . . 108(2) ?
C28 O6 H2O . . 113(2) ?
C3 N1 C2 . . 117.81(18) ?
C7 N2 C6 . . 121.95(16) ?
C7 N2 H1N . . 119(2) ?
C6 N2 H1N . . 119(2) ?
C8 N3 C9 . . 123.05(16) ?
C8 N3 H2N . . 122(2) ?
C9 N3 H2N . . 114(2) ?
C12 N4 C11 . . 118.65(18) ?
C5 C1 C2 . . 117.70(18) ?
C5 C1 C6 . . 121.89(18) ?
C2 C1 C6 . . 120.31(17) ?
N1 C2 C1 . . 123.64(18) ?
N1 C2 H2 . . 118.2 ?
C1 C2 H2 . . 118.2 ?
N1 C3 C4 . . 122.4(2) ?
N1 C3 H3 . . 118.8 ?
C4 C3 H3 . . 118.8 ?
C5 C4 C3 . . 119.1(2) ?
C5 C4 H4 . . 120.4 ?
C3 C4 H4 . . 120.4 ?
C4 C5 C1 . . 119.31(19) ?
C4 C5 H5 . . 120.3 ?
C1 C5 H5 . . 120.3 ?
N2 C6 C1 . . 114.21(16) ?
N2 C6 H6A . . 108.7 ?
C1 C6 H6A . . 108.7 ?
N2 C6 H6B . . 108.7 ?
C1 C6 H6B . . 108.7 ?
H6A C6 H6B . . 107.6 ?
O1 C7 N2 . . 124.84(18) ?
O1 C7 C8 . . 121.27(16) ?
N2 C7 C8 . . 113.89(16) ?
O2 C8 N3 . . 125.32(18) ?
O2 C8 C7 . . 121.87(16) ?
N3 C8 C7 . . 112.80(16) ?
N3 C9 C10 . . 113.04(17) ?
N3 C9 H9A . . 109.0 ?
C10 C9 H9A . . 109.0 ?
N3 C9 H9B . . 109.0 ?
C10 C9 H9B . . 109.0 ?
H9A C9 H9B . . 107.8 ?
C14 C10 C11 . . 117.0(2) ?
C14 C10 C9 . . 122.02(18) ?
C11 C10 C9 . . 121.01(18) ?
N4 C11 C10 . . 123.35(19) ?
N4 C11 H11 . . 118.3 ?
C10 C11 H11 . . 118.3 ?
N4 C12 C13 . . 122.2(2) ?
N4 C12 H12 . . 118.9 ?
C13 C12 H12 . . 118.9 ?
C12 C13 C14 . . 118.5(2) ?
C12 C13 H13 . . 120.8 ?
C14 C13 H13 . . 120.8 ?
C10 C14 C13 . . 120.4(2) ?
C10 C14 H14 . . 119.8 ?
C13 C14 H14 . . 119.8 ?
C20 C15 C16 . . 119.16(18) ?
C20 C15 C21 . . 119.88(17) ?
C16 C15 C21 . . 120.90(17) ?
C17 C16 C15 . . 119.16(18) ?
C17 C16 S1 . . 120.49(15) ?
C15 C16 S1 . . 120.34(15) ?
C18 C17 C16 . . 120.66(19) ?
C18 C17 H17 . . 119.7 ?
C16 C17 H17 . . 119.7 ?
C19 C18 C17 . . 120.6(2) ?
C19 C18 H18 . . 119.7 ?
C17 C18 H18 . . 119.7 ?
C18 C19 C20 . . 119.35(19) ?
C18 C19 H19 . . 120.3 ?
C20 C19 H19 . . 120.3 ?
C19 C20 C15 . . 121.01(19) ?
C19 C20 H20 . . 119.5 ?
C15 C20 H20 . . 119.5 ?
O3 C21 O4 . . 123.62(18) ?
O3 C21 C15 . . 121.66(17) ?
O4 C21 C15 . . 114.67(17) ?
C27 C22 C23 . . 118.96(18) ?
C27 C22 S2 . . 121.54(16) ?
C23 C22 S2 . . 119.48(14) ?
C24 C23 C22 . . 119.26(17) ?
C24 C23 C28 . . 119.37(18) ?
C22 C23 C28 . . 121.35(17) ?
C25 C24 C23 . . 121.1(2) ?
C25 C24 H24 . . 119.5 ?
C23 C24 H24 . . 119.5 ?
C26 C25 C24 . . 119.32(19) ?
C26 C25 H25 . . 120.3 ?
C24 C25 H25 . . 120.3 ?
C25 C26 C27 . . 120.63(18) ?
C25 C26 H26 . . 119.7 ?
C27 C26 H26 . . 119.7 ?
C26 C27 C22 . . 120.76(19) ?
C26 C27 H27 . . 119.6 ?
C22 C27 H27 . . 119.6 ?
O5 C28 O6 . . 123.38(17) ?
O5 C28 C23 . . 122.65(18) ?
O6 C28 C23 . . 113.97(17) ?

loop_
_geom_bond_atom_site_label_1
_geom_bond_atom_site_label_2
_geom_bond_site_symmetry_2
_geom_bond_distance
_geom_bond_publ_flag
S1 C16 . 1.790(2) ?
S1 S2 . 2.0514(9) ?
S2 C22 . 1.791(2) ?
O1 C7 . 1.233(2) ?
O2 C8 . 1.237(2) ?
O3 C21 . 1.222(2) ?
O4 C21 . 1.321(2) ?
O4 H1o . 0.841(15) ?
O5 C28 . 1.219(2) ?
O6 C28 . 1.319(2) ?
O6 H2o . 0.84(2) ?
N1 C3 . 1.339(3) ?
N1 C2 . 1.343(3) ?
N2 C7 . 1.331(2) ?
N2 C6 . 1.459(2) ?
N2 H1n . 0.880(12) ?
N3 C8 . 1.328(2) ?
N3 C9 . 1.464(2) ?
N3 H2n . 0.880(13) ?
N4 C12 . 1.326(3) ?
N4 C11 . 1.342(3) ?
C1 C5 . 1.386(3) ?
C1 C2 . 1.390(3) ?
C1 C6 . 1.514(3) ?
C2 H2 . 0.9500 ?
C3 C4 . 1.388(3) ?
C3 H3 . 0.9500 ?
C4 C5 . 1.383(3) ?
C4 H4 . 0.9500 ?
C5 H5 . 0.9500 ?
C6 H6A . 0.9900 ?
C6 H6B . 0.9900 ?
C7 C8 . 1.534(3) ?
C9 C10 . 1.510(3) ?
C9 H9A . 0.9900 ?
C9 H9B . 0.9900 ?
C10 C14 . 1.376(3) ?
C10 C11 . 1.386(3) ?
C11 H11 . 0.9500 ?
C12 C13 . 1.382(3) ?
C12 H12 . 0.9500 ?
C13 C14 . 1.384(4) ?
C13 H13 . 0.9500 ?
C14 H14 . 0.9500 ?
C15 C20 . 1.400(3) ?
C15 C16 . 1.407(3) ?
C15 C21 . 1.494(3) ?
C16 C17 . 1.395(3) ?
C17 C18 . 1.387(3) ?
C17 H17 . 0.9500 ?
C18 C19 . 1.382(3) ?
C18 H18 . 0.9500 ?
C19 C20 . 1.389(3) ?
C19 H19 . 0.9500 ?
C20 H20 . 0.9500 ?
C22 C27 . 1.396(3) ?
C22 C23 . 1.407(3) ?
C23 C24 . 1.399(3) ?
C23 C28 . 1.489(3) ?
C24 C25 . 1.388(3) ?
C24 H24 . 0.9500 ?
C25 C26 . 1.381(3) ?
C25 H25 . 0.9500 ?
C26 C27 . 1.386(3) ?
C26 H26 . 0.9500 ?
C27 H27 . 0.9500 ?

loop_
_geom_hbond_atom_site_label_D
_geom_hbond_atom_site_label_H
_geom_hbond_atom_site_label_A
_geom_hbond_site_symmetry_A
_geom_hbond_distance_DH
_geom_hbond_distance_HA
_geom_hbond_distance_DA
_geom_hbond_angle_DHA
N2 H1n O2 . 0.880(12) 2.37(2) 2.736(2) 105.4(12)
N2 H1n O2 2_755 0.880(12) 2.026(10) 2.789(3) 144.4(17)
N3 H2n O1 . 0.880(13) 2.37(2) 2.698(2) 102.6(12)
N3 H2n O1 2_655 0.880(13) 1.971(10) 2.773(3) 151.0(18)
O4 H1o N1 1_655 0.841(15) 1.825(15) 2.664(3) 175.4(14)
O6 H2o N4 2_655 0.84(2) 1.80(2) 2.641(3) 179(4)
C2 H2 O3 1_455 0.95 2.53 3.220(3) 129
C3 H3 O1 2_665 0.95 2.48 3.261(3) 139
C9 H9b S1 2_755 0.99 2.73 3.370(2) 123

loop_
_geom_torsion_atom_site_label_1
_geom_torsion_atom_site_label_2
_geom_torsion_atom_site_label_3
_geom_torsion_atom_site_label_4
_geom_torsion_site_symmetry_1
_geom_torsion_site_symmetry_2
_geom_torsion_site_symmetry_3
_geom_torsion_site_symmetry_4
_geom_torsion
_geom_torsion_publ_flag
C16 S1 S2 C22 . . . . -88.85(9) ?
C3 N1 C2 C1 . . . . -0.6(3) ?
C5 C1 C2 N1 . . . . -0.7(3) ?
C6 C1 C2 N1 . . . . 175.91(17) ?
C2 N1 C3 C4 . . . . 1.6(3) ?
N1 C3 C4 C5 . . . . -1.4(4) ?
C3 C4 C5 C1 . . . . 0.1(3) ?
C2 C1 C5 C4 . . . . 0.9(3) ?
C6 C1 C5 C4 . . . . -175.63(19) ?
C7 N2 C6 C1 . . . . -96.1(2) ?
C5 C1 C6 N2 . . . . -69.8(2) ?
C2 C1 C6 N2 . . . . 113.8(2) ?
C6 N2 C7 O1 . . . . 3.2(3) ?
C6 N2 C7 C8 . . . . -176.49(17) ?
C9 N3 C8 O2 . . . . 3.2(3) ?
C9 N3 C8 C7 . . . . -175.71(17) ?
O1 C7 C8 O2 . . . . -172.03(19) ?
N2 C7 C8 O2 . . . . 7.7(3) ?
O1 C7 C8 N3 . . . . 6.9(3) ?
N2 C7 C8 N3 . . . . -173.41(17) ?
C8 N3 C9 C10 . . . . -101.3(2) ?
N3 C9 C10 C14 . . . . 62.5(3) ?
N3 C9 C10 C11 . . . . -117.6(2) ?
C12 N4 C11 C10 . . . . -0.4(3) ?
C14 C10 C11 N4 . . . . 1.1(3) ?
C9 C10 C11 N4 . . . . -178.77(18) ?
C11 N4 C12 C13 . . . . -0.3(4) ?
N4 C12 C13 C14 . . . . 0.3(5) ?
C11 C10 C14 C13 . . . . -1.1(4) ?
C9 C10 C14 C13 . . . . 178.8(3) ?
C12 C13 C14 C10 . . . . 0.4(5) ?
C20 C15 C16 C17 . . . . -2.6(3) ?
C21 C15 C16 C17 . . . . 174.65(18) ?
C20 C15 C16 S1 . . . . 178.78(15) ?
C21 C15 C16 S1 . . . . -4.0(2) ?
S2 S1 C16 C17 . . . . 16.77(17) ?
S2 S1 C16 C15 . . . . -164.61(14) ?
C15 C16 C17 C18 . . . . 1.0(3) ?
S1 C16 C17 C18 . . . . 179.59(17) ?
C16 C17 C18 C19 . . . . 0.5(3) ?
C17 C18 C19 C20 . . . . -0.3(3) ?
C18 C19 C20 C15 . . . . -1.4(3) ?
C16 C15 C20 C19 . . . . 2.9(3) ?
C21 C15 C20 C19 . . . . -174.42(19) ?
C20 C15 C21 O3 . . . . 174.69(18) ?
C16 C15 C21 O3 . . . . -2.5(3) ?
C20 C15 C21 O4 . . . . -2.8(3) ?
C16 C15 C21 O4 . . . . 179.98(17) ?
S1 S2 C22 C27 . . . . 14.52(18) ?
S1 S2 C22 C23 . . . . -166.75(14) ?
C27 C22 C23 C24 . . . . -0.3(3) ?
S2 C22 C23 C24 . . . . -179.10(15) ?
C27 C22 C23 C28 . . . . 178.05(18) ?
S2 C22 C23 C28 . . . . -0.7(3) ?
C22 C23 C24 C25 . . . . 1.3(3) ?
C28 C23 C24 C25 . . . . -177.13(19) ?
C23 C24 C25 C26 . . . . -1.3(3) ?
C24 C25 C26 C27 . . . . 0.3(3) ?
C25 C26 C27 C22 . . . . 0.6(3) ?
C23 C22 C27 C26 . . . . -0.6(3) ?
S2 C22 C27 C26 . . . . 178.14(16) ?
C24 C23 C28 O5 . . . . 173.73(19) ?
C22 C23 C28 O5 . . . . -4.6(3) ?
C24 C23 C28 O6 . . . . -6.2(3) ?
C22 C23 C28 O6 . . . . 175.45(18) ?

loop_
_cod_related_entry_id
_cod_related_entry_database
_cod_related_entry_code
1 ChemSpider 30656255
